data_9016725
loop_
_publ_author_name
'Triantafillidis, G.'
'Pontonnier, L.'
'Fruchart, D.'
'Wolfers, P.'
'Soubeyroux, J.'

_publ_section_title
;
 Effect of hydrogen absorption on the structural properties of the
 hyperstoichiometric alloys Zr(Mn0.72Fe0.28)2+x
 _cod_database_code 1008569
;
_journal_name_full 'Journal of the Less-Common Metals'
_journal_page_first 183
_journal_page_last 190
_journal_volume 172
_journal_year 1991
_chemical_formula_sum 'Fe0.512 H4.073 Mn1.739 Zr0.749'
_space_group_IT_number 194
_symmetry_space_group_name_Hall '-P 6c 2c'
_symmetry_space_group_name_H-M 'P 63/m m c'
_cell_angle_alpha 90
_cell_angle_beta 90
_cell_angle_gamma 120
_cell_length_a 5.336
_cell_length_b 5.336
_cell_length_c 8.697
_cell_formula_units_Z 4
_cell_volume 214.453
_database_code_amcsd 0016460
_exptl_crystal_density_diffrn 6.088
_cod_duplicate_entry 1008569
_cod_original_formula_sum 'Zr.749 Mn1.739 Fe.512 H4.073'
_cod_database_code 9016725
_amcsd_formula_title 'Fe0.512 H4.072 Mn1.738 Zr0.749'

loop_
_space_group_symop_operation_xyz
x,y,z
-x,-x+y,1/2+z
x,x-y,1/2-z
-x+y,-x,1/2-z
x-y,x,1/2+z
-y,-x,z
y,x,-z
y,-x+y,-z
-y,x-y,z
x-y,-y,1/2+z
-x+y,y,1/2-z
x,y,1/2-z
-x,-y,1/2+z
x,x-y,z
-x,-x+y,-z
x-y,x,-z
-x+y,-x,z
y,x,1/2+z
-y,-x,1/2-z
-y,x-y,1/2-z
y,-x+y,1/2+z
-x+y,y,z
x-y,-y,-z
-x,-y,-z

loop_
_atom_site_label
_atom_site_fract_x
_atom_site_fract_y
_atom_site_fract_z
_atom_site_occupancy
Zr1 0.33333 0.66667 0.10000 0.74900
Mn1 0.33333 0.66667 0.10000 0.25100
Mn2 0.00000 0.00000 0.00000 0.93500
Fe1 0.00000 0.00000 0.00000 0.06500
Mn3 0.81880 0.63760 0.25000 0.68000
Fe2 0.81880 0.63760 0.25000 0.32000
H1 0.02367 0.33770 0.57127 0.23600
H2 0.45490 0.90980 0.59920 0.38800
H3 0.52860 0.05720 0.25000 0.52700
H4 0.22240 0.44480 0.25000 0.46800

loop_
_cod_related_entry_id
_cod_related_entry_database
_cod_related_entry_code
1 AMCSD 0016460
